data_1517888
loop_
_publ_author_name
'Muller-Becker, S.'
'Frank, W.'
'Schneider, J.'

_publ_section_title
;
 Heavy metal pi-complexes. IX. The chain polymers
 [(1.2-(CH3)2(C6H4BiCl3)2]. [1.3-(CH3)2C6H4BiCl3)2] and
 [1.4-(CH3)2C6H4BiCl3)2]
;
_journal_name_full 'Zeitschrift fuer Anorganische und Allgemeine Chemie'
_journal_page_first 1073
_journal_page_last 1082
_journal_volume 619
_journal_year 1993
_chemical_formula_sum 'C8 H10 Bi Cl3'
_chemical_formula_weight 421.6
_space_group_IT_number 14
_symmetry_cell_setting monoclinic
_symmetry_Int_Tables_number 14
_symmetry_space_group_name_Hall '-P 2yn'
_symmetry_space_group_name_H-M 'P 1 21/n 1'
_cell_angle_alpha 90
_cell_angle_beta 92.91(4)
_cell_angle_gamma 90
_cell_formula_units_Z 8
_cell_length_a 7.316(3)
_cell_length_b 23.262(3)
_cell_length_c 13.183(3)
_cell_volume 2240.7(11)
_diffrn_ambient_temperature 293
_diffrn_radiation_probe x-ray
_diffrn_radiation_type MoK\a
_diffrn_radiation_wavelength 0.71069
_refine_ls_number_parameters 206
_refine_ls_number_reflns 1928
_refine_ls_R_factor_gt 0.085
_refine_ls_wR_factor_gt 0.042
_cod_data_source_file C8H10BICl3-3.cif
_cod_data_source_block C8H10BiCl3-3
_cod_original_sg_symbol_H-M 'P 21/n'
_cod_database_code 1517888

loop_
_symmetry_equiv_pos_site_id
_symmetry_equiv_pos_as_xyz
1 x,y,z
2 1/2-x,1/2+y,1/2-z
3 -x,-y,-z
4 1/2+x,1/2-y,1/2+z

loop_
_atom_site_label
_atom_site_type_symbol
_atom_site_thermal_displace_type
_atom_site_fract_x
_atom_site_fract_y
_atom_site_fract_z
_atom_site_occupancy
_atom_site_U_iso_or_equiv
Bi1 Bi Uiso 0.17920(10) 0.16981(6) 0.16028(7) 1.000 0.0281(9)
Bi2 Bi Uiso 0.68580(10) 0.08479(6) 0.28203(7) 1.000 0.0274(9)
Cl1 Cl Uiso 0.3095(8) 0.0709(4) 0.1738(5) 1.000 0.048(4)
Cl2 Cl Uiso -0.1096(8) 0.1267(4) 0.0863(5) 1.000 0.042(4)
Cl3 Cl Uiso 0.3038(9) 0.1832(4) -0.0025(5) 1.000 0.056(4)
Cl4 Cl Uiso 0.5558(8) 0.1831(4) 0.2688(5) 1.000 0.051(4)
Cl5 Cl Uiso 0.9660(8) 0.1263(4) 0.3623(5) 1.000 0.047(4)
Cl6 Cl Uiso 0.5468(9) 0.0695(4) 0.4410(5) 1.000 0.058(4)
C1 C Uiso -0.0570(10) 0.2890(5) 0.1306(9) 1.000 0.029(4)
C2 C Uiso -0.0560(10) 0.2823(5) 0.2358(9) 1.000 0.049(4)
C3 C Uiso 0.1050(10) 0.2909(5) 0.2950(9) 1.000 0.042(4)
C4 C Uiso 0.2650(10) 0.3063(5) 0.2491(9) 1.000 0.038(4)
C5 C Uiso 0.2650(10) 0.3130(5) 0.1440(9) 1.000 0.048(4)
C6 C Uiso 0.1030(10) 0.3044(5) 0.0847(9) 1.000 0.046(4)
C7 C Uiso -0.221(3) 0.2820(10) 0.066(2) 1.000 0.076(4)
C8 C Uiso 0.425(2) 0.3250(10) 0.312(2) 1.000 0.068(4)
C9 C Uiso 0.9220(10) -0.0332(5) 0.2983(8) 1.000 0.033(4)
C10 C Uiso 0.7610(10) -0.0514(5) 0.3409(8) 1.000 0.034(4)
C11 C Uiso 0.6030(10) -0.0606(5) 0.2789(8) 1.000 0.047(4)
C12 C Uiso 0.6070(10) -0.0517(5) 0.1743(8) 1.000 0.049(4)
C13 C Uiso 0.7670(10) -0.0335(5) 0.1318(8) 1.000 0.049(4)
C14 C Uiso 0.9250(10) -0.0243(5) 0.1938(8) 1.000 0.046(4)
C15 C Uiso 1.095(2) -0.0330(10) 0.3660(10) 1.000 0.074(4)
C16 C Uiso 0.435(2) -0.0650(10) 0.108(2) 1.000 0.063(4)

loop_
_atom_type_symbol
_atom_type_description
_atom_type_scat_dispersion_real
_atom_type_scat_dispersion_imag
_atom_type_scat_source
C C 0.0033 0.0016 ' International Tables Vol C Tables 4.2.6.8 and 6.1.1.4'
Bi Bi -4.1077 10.2566 ' International Tables Vol C Tables 4.2.6.8 and 6.1.1.4'
Cl Cl 0.1484 0.1585 ' International Tables Vol C Tables 4.2.6.8 and 6.1.1.4'

loop_
_geom_angle_atom_site_label_1
_geom_angle_atom_site_label_2
_geom_angle_atom_site_label_3
_geom_angle
_geom_angle_publ_flag
Cl1 Bi1 Cl2 88.3(3) yes
Cl1 Bi1 Cl3 91.3(3) yes
Cl1 Bi1 Cl4 74.2(2) yes
Cl2 Bi1 Cl3 93.2(2) yes
Cl2 Bi1 Cl4 161.9(3) yes
Cl3 Bi1 Cl4 91.8(2) yes
Cl1 Bi2 Cl4 74.4(2) yes
Cl1 Bi2 Cl5 162.9(3) yes
Cl1 Bi2 Cl6 88.9(2) yes
Cl4 Bi2 Cl5 88.7(3) yes
Cl4 Bi2 Cl6 91.2(3) yes
Cl5 Bi2 Cl6 93.6(2) yes
Bi1 Cl1 Bi2 105.6(3) yes
Bi1 Cl4 Bi2 105.9(3) yes
C2 C1 C6 119.9(9) no
C2 C1 C7 122.4(12) no
C6 C1 C7 117.7(14) no
C1 C2 C3 120.1(8) no
C2 C3 C4 119.9(11) no
C3 C4 C5 120.2(9) no
C3 C4 C8 119.7(13) no
C5 C4 C8 119.3(12) no
C4 C5 C6 119.7(8) no
C1 C6 C5 120.1(11) no
C10 C9 C14 119.9(8) no
C10 C9 C15 117.5(10) no
C14 C9 C15 121.9(8) no
C9 C10 C11 120.1(9) no
C10 C11 C12 119.8(8) no
C11 C12 C13 120.3(8) no
C11 C12 C16 118.5(11) no
C13 C12 C16 121.2(12) no
C12 C13 C14 120.0(9) no
C9 C14 C13 120.1(8) no

loop_
_geom_bond_atom_site_label_1
_geom_bond_atom_site_label_2
_geom_bond_distance
_geom_bond_publ_flag
Bi1 Cl1 2.493(9) yes
Bi1 Cl2 2.492(7) yes
Bi1 Cl3 2.394(7) yes
Bi1 Cl4 3.055(6) yes
Bi2 Cl1 3.053(6) yes
Bi2 Cl4 2.480(9) yes
Bi2 Cl5 2.457(7) yes
Bi2 Cl6 2.402(7) yes
C1 C2 1.395(17) no
C1 C6 1.392(12) no
C1 C7 1.45(3) no
C2 C3 1.394(13) no
C3 C4 1.392(12) no
C4 C5 1.394(17) no
C4 C8 1.47(2) no
C5 C6 1.401(13) no
C9 C10 1.396(12) no
C9 C14 1.394(15) no
C9 C15 1.511(17) no
C10 C11 1.398(12) no
C11 C12 1.396(15) no
C12 C13 1.389(12) no
C12 C16 1.53(2) no
C13 C14 1.398(12) no

loop_
_geom_torsion_atom_site_label_1
_geom_torsion_atom_site_label_2
_geom_torsion_atom_site_label_3
_geom_torsion_atom_site_label_4
_geom_torsion
_geom_torsion_publ_flag
Cl2 Bi1 Cl1 Bi2 -175.5(2) no
Cl3 Bi1 Cl1 Bi2 91.4(2) no
Cl4 Bi1 Cl1 Bi2 -0.08(19) no
Cl1 Bi1 Cl4 Bi2 0.1(2) no
Cl3 Bi1 Cl4 Bi2 -90.7(3) no
Cl4 Bi2 Cl1 Bi1 0.1(2) no
Cl6 Bi2 Cl1 Bi1 91.6(3) no
Cl1 Bi2 Cl4 Bi1 -0.08(19) no
Cl5 Bi2 Cl4 Bi1 177.8(2) no
Cl6 Bi2 Cl4 Bi1 -88.6(2) no
C6 C1 C2 C3 -0.1(17) no
C7 C1 C2 C3 -178.4(14) no
C2 C1 C6 C5 0.2(17) no
C7 C1 C6 C5 178.6(14) no
C1 C2 C3 C4 0.1(17) no
C2 C3 C4 C5 -0.2(17) no
C2 C3 C4 C8 169.4(14) no
C3 C4 C5 C6 0.3(17) no
C8 C4 C5 C6 -169.4(13) no
C4 C5 C6 C1 -0.3(17) no
C14 C9 C10 C11 -0.1(17) no
C15 C9 C10 C11 -170.6(13) no
C10 C9 C14 C13 0.1(17) no
C15 C9 C14 C13 170.2(14) no
C9 C10 C11 C12 0.2(17) no
C10 C11 C12 C13 -0.3(17) no
C10 C11 C12 C16 177.0(13) no
C11 C12 C13 C14 0.3(17) no
C16 C12 C13 C14 -176.9(13) no
C12 C13 C14 C9 -0.2(17) no
